data_7021912
loop_
_publ_author_name
'Vivekananda, K. V.'
'Dey, S.'
'Wadawale, A.'
'Bhuvanesh, N.'
'Jain, V. K.'

_publ_section_title
;
 Syntheses of Pd(ii)/Pt(ii) complexes with non-chelating
 4-pyridylselenolate ligand ranging from mononuclear to macrocyclic
 structures and their utility as catalysts in Suzuki C-C coupling
 reaction.
;
_journal_issue 39
_journal_name_full 'Dalton transactions (Cambridge, England : 2003)'
_journal_page_first 14158
_journal_page_last 14167
_journal_paper_doi 10.1039/c3dt51510a
_journal_volume 42
_journal_year 2013
_chemical_formula_sum 'C33 H57 Cl3 N3 P3 Pd3 Se3'
_chemical_formula_weight 1251.16
_chemical_name_systematic
;
 ?
;
_space_group_IT_number 14
_symmetry_cell_setting monoclinic
_symmetry_Int_Tables_number 14
_symmetry_space_group_name_Hall '-P 2yn'
_symmetry_space_group_name_H-M 'P 1 21/n 1'
_atom_sites_solution_hydrogens geom
_atom_sites_solution_primary direct
_atom_sites_solution_secondary difmap
_audit_creation_method SHELXL-97
_cell_angle_alpha 90.00
_cell_angle_beta 105.330(13)
_cell_angle_gamma 90.00
_cell_formula_units_Z 4
_cell_length_a 14.2500(12)
_cell_length_b 13.984(6)
_cell_length_c 24.400(5)
_cell_measurement_reflns_used 25
_cell_measurement_temperature 298(2)
_cell_measurement_theta_max 13.4
_cell_measurement_theta_min 10.2
_cell_volume 4689(2)
_computing_cell_refinement WinAFC
_computing_data_collection WInAFC
_computing_data_reduction 'Crystal Structure'
_computing_molecular_graphics Ortep3
_computing_publication_material Shelx97
_computing_structure_refinement 'SHELXL-97 (Sheldrick, 1997)'
_computing_structure_solution SIR-92
_diffrn_ambient_temperature 298(2)
_diffrn_measured_fraction_theta_full 0.999
_diffrn_measured_fraction_theta_max 0.999
_diffrn_measurement_device_type 'Rigaku AFC7S'
_diffrn_measurement_method \w
_diffrn_radiation_monochromator graphite
_diffrn_radiation_source 'fine-focus sealed tube'
_diffrn_radiation_type MoK\a
_diffrn_radiation_wavelength 0.71069
_diffrn_reflns_av_R_equivalents 0.0611
_diffrn_reflns_av_unetI/netI 0.3827
_diffrn_reflns_limit_h_max 18
_diffrn_reflns_limit_h_min -17
_diffrn_reflns_limit_k_max 18
_diffrn_reflns_limit_k_min -10
_diffrn_reflns_limit_l_max 17
_diffrn_reflns_limit_l_min -31
_diffrn_reflns_number 14523
_diffrn_reflns_theta_full 27.50
_diffrn_reflns_theta_max 27.50
_diffrn_reflns_theta_min 2.63
_diffrn_standards_decay_% 0.05
_diffrn_standards_interval_count 150
_diffrn_standards_number 3
_exptl_absorpt_coefficient_mu 3.766
_exptl_absorpt_correction_T_max 0.7045
_exptl_absorpt_correction_T_min 0.4528
_exptl_absorpt_correction_type psi-scan
_exptl_absorpt_process_details '(North, Phillips & Mathews, 1968)'
_exptl_crystal_colour red
_exptl_crystal_density_diffrn 1.772
_exptl_crystal_density_method 'not measured'
_exptl_crystal_description block
_exptl_crystal_F_000 2448
_exptl_crystal_size_max 0.25
_exptl_crystal_size_mid 0.20
_exptl_crystal_size_min 0.10
_platon_squeeze_details
;
A total of 24 electrons are present in the different voids
These may correspond to water molecules, 
but can not be established correctly
;
_refine_diff_density_max 1.032
_refine_diff_density_min -0.886
_refine_diff_density_rms 0.150
_refine_ls_extinction_method none
_refine_ls_goodness_of_fit_ref 0.750
_refine_ls_hydrogen_treatment constr
_refine_ls_matrix_type full
_refine_ls_number_parameters 410
_refine_ls_number_reflns 10760
_refine_ls_number_restraints 20
_refine_ls_restrained_S_all 0.756
_refine_ls_R_factor_all 0.3474
_refine_ls_R_factor_gt 0.0745
_refine_ls_shift/su_max 0.000
_refine_ls_shift/su_mean 0.000
_refine_ls_structure_factor_coef Fsqd
_refine_ls_weighting_details 'calc w=1/[\s^2^(Fo^2^)+(0.0607P)^2^+0.0000P] where P=(Fo^2^+2Fc^2^)/3'
_refine_ls_weighting_scheme calc
_refine_ls_wR_factor_gt 0.1409
_refine_ls_wR_factor_ref 0.1803
_reflns_number_gt 2564
_reflns_number_total 10760
_reflns_threshold_expression >2sigma(I)
_cod_data_source_file c3dt51510a.txt
_cod_data_source_block 7a
_cod_database_code 7021912

loop_
_symmetry_equiv_pos_as_xyz
'x, y, z'
'-x+1/2, y+1/2, -z+1/2'
'-x, -y, -z'
'x-1/2, -y-1/2, z-1/2'

loop_
_atom_site_label
_atom_site_type_symbol
_atom_site_fract_x
_atom_site_fract_y
_atom_site_fract_z
_atom_site_U_iso_or_equiv
_atom_site_adp_type
_atom_site_occupancy
_atom_site_symmetry_multiplicity
_atom_site_calc_flag
_atom_site_refinement_flags
C1 C 0.7927(13) 0.4288(10) 0.3921(6) 0.060(4) Uani 1 1 d .
C2 C 0.8693(11) 0.4560(13) 0.4371(7) 0.086(5) Uani 1 1 d .
H2 H 0.9250 0.4186 0.4484 0.104 Uiso 1 1 calc R
C3 C 0.8608(10) 0.5394(12) 0.4643(6) 0.066(4) Uani 1 1 d .
H3 H 0.9126 0.5581 0.4943 0.079 Uiso 1 1 calc R
C4 C 0.7085(10) 0.5660(11) 0.4084(7) 0.058(4) Uani 1 1 d .
H4 H 0.6523 0.6032 0.3992 0.070 Uiso 1 1 calc R
C5 C 0.7088(11) 0.4853(13) 0.3778(6) 0.067(4) Uani 1 1 d .
H5 H 0.6553 0.4681 0.3484 0.080 Uiso 1 1 calc R
C6 C 0.6051(13) 0.3204(12) 0.2156(6) 0.110(6) Uani 1 1 d .
H6A H 0.6594 0.3647 0.2236 0.132 Uiso 1 1 calc R
H6B H 0.5872 0.3075 0.1751 0.132 Uiso 1 1 calc R
C7 C 0.5217(12) 0.3668(15) 0.2305(8) 0.151(8) Uani 1 1 d .
H7A H 0.5051 0.4247 0.2091 0.226 Uiso 1 1 calc R
H7B H 0.5391 0.3813 0.2704 0.226 Uiso 1 1 calc R
H7C H 0.4669 0.3242 0.2218 0.226 Uiso 1 1 calc R
C8 C 0.7542(11) 0.1757(12) 0.2319(6) 0.093(5) Uani 1 1 d .
H8A H 0.7377 0.1699 0.1908 0.111 Uiso 1 1 calc R
H8B H 0.8022 0.2263 0.2428 0.111 Uiso 1 1 calc R
C9 C 0.7987(12) 0.0818(15) 0.2585(7) 0.137(8) Uani 1 1 d .
H9A H 0.8561 0.0681 0.2464 0.205 Uiso 1 1 calc R
H9B H 0.7524 0.0311 0.2466 0.205 Uiso 1 1 calc R
H9C H 0.8154 0.0873 0.2992 0.205 Uiso 1 1 calc R
C10 C 0.5566(10) 0.1214(13) 0.2227(7) 0.115(7) Uani 1 1 d .
H10A H 0.5775 0.0613 0.2419 0.138 Uiso 1 1 calc R
H10B H 0.4961 0.1390 0.2313 0.138 Uiso 1 1 calc R
C11 C 0.5340(11) 0.1030(14) 0.1591(7) 0.134(7) Uani 1 1 d .
H11A H 0.4856 0.0538 0.1488 0.202 Uiso 1 1 calc R
H11B H 0.5922 0.0829 0.1496 0.202 Uiso 1 1 calc R
H11C H 0.5101 0.1607 0.1389 0.202 Uiso 1 1 calc R
C12 C 0.6427(10) 0.6027(9) 0.5467(5) 0.055(4) Uani 1 1 d .
C13 C 0.7322(9) 0.5563(9) 0.5729(5) 0.059(4) Uani 1 1 d .
H13 H 0.7906 0.5798 0.5681 0.071 Uiso 1 1 calc R
C14 C 0.7312(9) 0.4767(10) 0.6052(5) 0.057(4) Uani 1 1 d .
H14 H 0.7907 0.4485 0.6226 0.068 Uiso 1 1 calc R
C15 C 0.5686(10) 0.4811(10) 0.5906(6) 0.060(4) Uani 1 1 d .
H15 H 0.5127 0.4569 0.5984 0.072 Uiso 1 1 calc R
C16 C 0.5586(9) 0.5583(11) 0.5567(6) 0.068(4) Uani 1 1 d .
H16 H 0.4971 0.5828 0.5398 0.082 Uiso 1 1 calc R
C23 C 0.7449(9) 0.2445(9) 0.5583(5) 0.058(4) Uani 1 1 d .
C24 C 0.8167(9) 0.2322(9) 0.5317(6) 0.064(4) Uani 1 1 d .
H24 H 0.8806 0.2253 0.5534 0.077 Uiso 1 1 calc R
C25 C 0.7970(9) 0.2297(9) 0.4732(7) 0.068(5) Uani 1 1 d .
H25 H 0.8485 0.2220 0.4568 0.081 Uiso 1 1 calc R
C26 C 0.6338(10) 0.2478(9) 0.4638(6) 0.062(4) Uani 1 1 d .
H26 H 0.5703 0.2523 0.4410 0.074 Uiso 1 1 calc R
C27 C 0.6497(9) 0.2516(9) 0.5226(6) 0.063(4) Uani 1 1 d .
H27 H 0.5974 0.2587 0.5383 0.075 Uiso 1 1 calc R
C29 C 0.4474(13) 0.1515(18) 0.6750(8) 0.191(10) Uani 1 1 d DU
H29A H 0.3834 0.1411 0.6797 0.287 Uiso 1 1 calc R
H29B H 0.4671 0.0965 0.6572 0.287 Uiso 1 1 calc R
H29C H 0.4468 0.2067 0.6515 0.287 Uiso 1 1 calc R
C31 C 0.6780(19) -0.0093(15) 0.7410(11) 0.256(15) Uani 1 1 d DU
H31A H 0.7050 -0.0631 0.7260 0.384 Uiso 1 1 calc R
H31B H 0.6130 -0.0242 0.7426 0.384 Uiso 1 1 calc R
H31C H 0.7174 0.0049 0.7785 0.384 Uiso 1 1 calc R
Se1 Se 0.80941(11) 0.32148(12) 0.34572(6) 0.0764(5) Uani 1 1 d .
Se2 Se 0.63149(10) 0.71549(11) 0.50439(7) 0.0781(5) Uani 1 1 d .
Se3 Se 0.77722(11) 0.23868(12) 0.63727(6) 0.0793(5) Uani 1 1 d .
Pd1 Pd 0.67200(7) 0.22341(8) 0.34818(4) 0.0600(4) Uani 1 1 d .
Pd2 Pd 0.78633(7) 0.73735(8) 0.48490(4) 0.0612(4) Uani 1 1 d .
Pd3 Pd 0.64915(7) 0.31566(8) 0.66711(4) 0.0614(4) Uani 1 1 d .
Cl1 Cl 0.5410(3) 0.1258(3) 0.35185(17) 0.0957(14) Uani 1 1 d .
Cl2 Cl 0.9376(3) 0.7576(3) 0.4674(2) 0.1100(16) Uani 1 1 d .
Cl3 Cl 0.5399(3) 0.3975(3) 0.70680(16) 0.0958(14) Uani 1 1 d .
N1 N 0.7815(9) 0.5963(8) 0.4502(5) 0.058(3) Uani 1 1 d .
N2 N 0.6524(8) 0.4366(7) 0.6139(4) 0.051(3) Uani 1 1 d .
N3 N 0.7063(8) 0.2379(6) 0.4389(4) 0.054(3) Uani 1 1 d .
C18 C 0.8050(14) 0.9790(14) 0.4199(8) 0.155(8) Uani 1 1 d .
H18A H 0.8399 1.0264 0.4046 0.232 Uiso 1 1 calc R
H18B H 0.7385 0.9988 0.4138 0.232 Uiso 1 1 calc R
H18C H 0.8072 0.9190 0.4011 0.232 Uiso 1 1 calc R
C17 C 0.8501(14) 0.9681(14) 0.4813(10) 0.161(8) Uani 1 1 d .
H17A H 0.8511 1.0306 0.4988 0.193 Uiso 1 1 calc R
H17B H 0.9173 0.9489 0.4863 0.193 Uiso 1 1 calc R
C22 C 0.926(3) 0.953(2) 0.6230(12) 0.40(2) Uani 1 1 d D
H22A H 0.9739 0.9337 0.6570 0.596 Uiso 1 1 calc R
H22B H 0.8701 0.9777 0.6325 0.596 Uiso 1 1 calc R
H22C H 0.9536 1.0010 0.6038 0.596 Uiso 1 1 calc R
C21 C 0.8997(17) 0.8729(18) 0.5871(9) 0.249(15) Uani 1 1 d D
H21A H 0.8823 0.8217 0.6094 0.299 Uiso 1 1 calc R
H21B H 0.9569 0.8520 0.5760 0.299 Uiso 1 1 calc R
C28 C 0.5198(12) 0.1677(16) 0.7337(9) 0.170(7) Uani 1 1 d DU
H28A H 0.5222 0.1118 0.7576 0.204 Uiso 1 1 calc R
H28B H 0.5002 0.2223 0.7525 0.204 Uiso 1 1 calc R
C30 C 0.6759(14) 0.0750(13) 0.7037(8) 0.160(4) Uani 1 1 d DU
H30A H 0.6340 0.0583 0.6667 0.192 Uiso 1 1 calc R
H30B H 0.7410 0.0820 0.6990 0.192 Uiso 1 1 calc R
C32 C 0.7026(15) 0.2104(16) 0.7920(8) 0.206(6) Uani 1 1 d DU
H32A H 0.6779 0.2692 0.8040 0.248 Uiso 1 1 calc R
H32B H 0.6871 0.1591 0.8149 0.248 Uiso 1 1 calc R
C33 C 0.8115(15) 0.2182(17) 0.8051(8) 0.227(10) Uani 1 1 d DU
H33A H 0.8377 0.2309 0.8449 0.341 Uiso 1 1 calc R
H33B H 0.8285 0.2694 0.7834 0.341 Uiso 1 1 calc R
H33C H 0.8378 0.1593 0.7955 0.341 Uiso 1 1 calc R
C19 C 0.6986(16) 0.9370(17) 0.5522(9) 0.210(10) Uani 1 1 d DU
H19A H 0.6688 0.8878 0.5701 0.253 Uiso 1 1 calc R
H19B H 0.7237 0.9877 0.5793 0.253 Uiso 1 1 calc R
C20 C 0.6321(16) 0.973(2) 0.5002(11) 0.272(10) Uani 1 1 d DU
H20A H 0.5773 1.0031 0.5092 0.408 Uiso 1 1 calc R
H20B H 0.6099 0.9212 0.4744 0.408 Uiso 1 1 calc R
H20C H 0.6653 1.0192 0.4829 0.408 Uiso 1 1 calc R
P1 P 0.6446(3) 0.2091(3) 0.25360(15) 0.0699(12) Uani 1 1 d .
P2 P 0.7961(3) 0.8863(3) 0.5196(2) 0.0929(15) Uani 1 1 d DU
P3 P 0.6392(3) 0.1892(3) 0.72066(18) 0.0838(13) Uani 1 1 d U

loop_
_atom_site_aniso_label
_atom_site_aniso_U_11
_atom_site_aniso_U_22
_atom_site_aniso_U_33
_atom_site_aniso_U_23
_atom_site_aniso_U_13
_atom_site_aniso_U_12
C1 0.076(11) 0.059(11) 0.051(10) 0.012(8) 0.029(9) -0.006(9)
C2 0.065(12) 0.116(16) 0.073(13) -0.020(11) 0.009(10) 0.013(11)
C3 0.049(10) 0.074(12) 0.073(12) -0.014(10) 0.011(9) 0.000(9)
C4 0.042(10) 0.048(11) 0.082(12) 0.015(9) 0.013(9) -0.004(8)
C5 0.060(11) 0.068(13) 0.069(12) 0.004(10) 0.010(9) -0.014(10)
C6 0.130(16) 0.111(16) 0.070(12) -0.005(11) -0.010(11) 0.006(13)
C7 0.098(16) 0.18(2) 0.139(18) -0.020(16) -0.028(13) 0.038(15)
C8 0.097(12) 0.111(15) 0.085(12) -0.008(11) 0.050(10) 0.007(11)
C9 0.121(16) 0.19(2) 0.095(15) -0.027(15) 0.012(12) 0.057(15)
C10 0.086(12) 0.177(19) 0.075(13) -0.038(13) 0.009(10) -0.057(12)
C11 0.114(15) 0.18(2) 0.097(16) -0.038(14) 0.006(12) -0.012(13)
C12 0.051(9) 0.066(11) 0.038(8) -0.001(7) -0.008(7) 0.008(8)
C13 0.051(9) 0.055(10) 0.070(10) 0.028(8) 0.011(8) -0.013(8)
C14 0.046(9) 0.064(11) 0.053(10) 0.004(8) 0.002(8) -0.014(8)
C15 0.064(11) 0.060(11) 0.061(10) 0.033(9) 0.024(8) 0.010(9)
C16 0.032(8) 0.082(13) 0.095(13) 0.002(10) 0.024(8) 0.001(8)
C23 0.048(8) 0.079(11) 0.055(9) 0.011(8) 0.029(8) 0.008(8)
C24 0.057(9) 0.091(12) 0.045(9) -0.006(9) 0.012(8) -0.002(8)
C25 0.016(7) 0.086(12) 0.095(13) 0.014(10) 0.002(8) 0.002(8)
C26 0.068(10) 0.063(11) 0.055(10) -0.005(8) 0.017(8) -0.007(8)
C27 0.052(9) 0.089(12) 0.056(10) -0.006(9) 0.031(8) 0.008(8)
C29 0.139(12) 0.23(3) 0.182 0.05(2) 0.010(12) -0.058(19)
C31 0.30(3) 0.117(13) 0.31(4) 0.099(19) 0.011 0.013(19)
Se1 0.0792(11) 0.0856(13) 0.0747(11) -0.0214(10) 0.0387(9) -0.0178(9)
Se2 0.0630(10) 0.0656(11) 0.1162(14) 0.0245(10) 0.0420(9) 0.0112(8)
Se3 0.0714(10) 0.1120(15) 0.0577(10) 0.0223(10) 0.0227(8) 0.0273(10)
Pd1 0.0639(7) 0.0615(8) 0.0580(7) -0.0103(6) 0.0220(6) -0.0020(6)
Pd2 0.0547(7) 0.0576(8) 0.0733(8) -0.0006(6) 0.0202(6) -0.0060(6)
Pd3 0.0650(7) 0.0742(9) 0.0493(7) 0.0085(6) 0.0227(6) 0.0024(6)
Cl1 0.100(3) 0.101(4) 0.090(3) -0.015(3) 0.032(2) -0.039(3)
Cl2 0.072(3) 0.109(4) 0.168(4) -0.032(3) 0.065(3) -0.023(3)
Cl3 0.119(3) 0.102(3) 0.086(3) 0.008(3) 0.061(3) 0.024(3)
N1 0.053(8) 0.055(9) 0.067(9) -0.003(7) 0.018(7) -0.005(7)
N2 0.057(8) 0.055(8) 0.040(7) 0.026(6) 0.014(6) -0.001(7)
N3 0.078(8) 0.038(7) 0.065(8) -0.010(6) 0.051(7) -0.001(6)
C18 0.19(2) 0.130(19) 0.14(2) 0.033(16) 0.037(16) 0.047(16)
C17 0.147 0.095 0.22(2) 0.048(18) 0.013 -0.024(13)
C22 0.60(7) 0.340 0.267 -0.01(4) 0.15(4) -0.05(5)
C21 0.247 0.20(3) 0.27(3) -0.16(3) 0.008 -0.05(2)
C28 0.104(9) 0.151(19) 0.241 0.039(18) 0.025 -0.016(15)
C30 0.169 0.124(12) 0.178 0.057(11) 0.030 0.058(14)
C32 0.265(16) 0.193 0.124(11) 0.046(12) -0.014 -0.162
C33 0.230(16) 0.29(3) 0.104(17) 0.080(18) -0.062(13) -0.154
C19 0.19(2) 0.18(2) 0.255 -0.05(2) 0.043(17) 0.082(18)
C20 0.163(16) 0.27(4) 0.354 0.07(3) 0.03(2) 0.078
P1 0.075(3) 0.076(3) 0.050(2) -0.006(2) 0.002 0.001(2)
P2 0.100(3) 0.066(3) 0.101(4) -0.005(3) 0.005 -0.017(3)
P3 0.088(3) 0.083(3) 0.070(3) 0.016(3) 0.003 -0.009(3)

loop_
_atom_type_symbol
_atom_type_description
_atom_type_scat_dispersion_real
_atom_type_scat_dispersion_imag
_atom_type_scat_source
C C 0.0033 0.0016 'International Tables Vol C Tables 4.2.6.8 and 6.1.1.4'
P P 0.1023 0.0942 'International Tables Vol C Tables 4.2.6.8 and 6.1.1.4'
Se Se -0.0929 2.2259 'International Tables Vol C Tables 4.2.6.8 and 6.1.1.4'
Pd Pd -0.9988 1.0072 'International Tables Vol C Tables 4.2.6.8 and 6.1.1.4'
Cl Cl 0.1484 0.1585 'International Tables Vol C Tables 4.2.6.8 and 6.1.1.4'
N N 0.0061 0.0033 'International Tables Vol C Tables 4.2.6.8 and 6.1.1.4'
H H 0.0000 0.0000 'International Tables Vol C Tables 4.2.6.8 and 6.1.1.4'

loop_
_geom_angle_atom_site_label_1
_geom_angle_atom_site_label_2
_geom_angle_atom_site_label_3
_geom_angle
C2 C1 C5 119.1(14)
C2 C1 Se1 119.0(13)
C5 C1 Se1 121.5(13)
C1 C2 C3 118.0(15)
C1 C2 H2 121.0
C3 C2 H2 121.0
N1 C3 C2 123.8(14)
N1 C3 H3 118.1
C2 C3 H3 118.1
N1 C4 C5 125.2(14)
N1 C4 H4 117.4
C5 C4 H4 117.4
C4 C5 C1 117.5(14)
C4 C5 H5 121.3
C1 C5 H5 121.3
C7 C6 P1 114.1(13)
C7 C6 H6A 108.7
P1 C6 H6A 108.7
C7 C6 H6B 108.7
P1 C6 H6B 108.7
H6A C6 H6B 107.6
C6 C7 H7A 109.5
C6 C7 H7B 109.5
H7A C7 H7B 109.5
C6 C7 H7C 109.5
H7A C7 H7C 109.5
H7B C7 H7C 109.5
C9 C8 P1 112.6(11)
C9 C8 H8A 109.1
P1 C8 H8A 109.1
C9 C8 H8B 109.1
P1 C8 H8B 109.1
H8A C8 H8B 107.8
C8 C9 H9A 109.5
C8 C9 H9B 109.5
H9A C9 H9B 109.5
C8 C9 H9C 109.5
H9A C9 H9C 109.5
H9B C9 H9C 109.5
C11 C10 P1 119.0(12)
C11 C10 H10A 107.6
P1 C10 H10A 107.6
C11 C10 H10B 107.6
P1 C10 H10B 107.6
H10A C10 H10B 107.0
C10 C11 H11A 109.5
C10 C11 H11B 109.5
H11A C11 H11B 109.5
C10 C11 H11C 109.5
H11A C11 H11C 109.5
H11B C11 H11C 109.5
C13 C12 C16 114.7(12)
C13 C12 Se2 124.7(10)
C16 C12 Se2 120.6(11)
C14 C13 C12 119.0(12)
C14 C13 H13 120.5
C12 C13 H13 120.5
N2 C14 C13 125.3(13)
N2 C14 H14 117.4
C13 C14 H14 117.4
N2 C15 C16 125.0(13)
N2 C15 H15 117.5
C16 C15 H15 117.5
C15 C16 C12 119.9(13)
C15 C16 H16 120.1
C12 C16 H16 120.1
C24 C23 C27 115.8(12)
C24 C23 Se3 118.5(11)
C27 C23 Se3 125.4(9)
C23 C24 C25 121.7(13)
C23 C24 H24 119.2
C25 C24 H24 119.2
N3 C25 C24 122.7(12)
N3 C25 H25 118.7
C24 C25 H25 118.7
N3 C26 C27 122.5(13)
N3 C26 H26 118.8
C27 C26 H26 118.8
C26 C27 C23 120.3(11)
C26 C27 H27 119.9
C23 C27 H27 119.9
C28 C29 H29A 109.5
C28 C29 H29B 109.5
H29A C29 H29B 109.5
C28 C29 H29C 109.5
H29A C29 H29C 109.5
H29B C29 H29C 109.5
C30 C31 H31A 109.5
C30 C31 H31B 109.5
H31A C31 H31B 109.5
C30 C31 H31C 109.5
H31A C31 H31C 109.5
H31B C31 H31C 109.5
C1 Se1 Pd1 101.6(4)
C12 Se2 Pd2 105.6(4)
C23 Se3 Pd3 107.2(4)
N3 Pd1 P1 177.0(3)
N3 Pd1 Cl1 89.0(3)
P1 Pd1 Cl1 93.65(14)
N3 Pd1 Se1 90.4(3)
P1 Pd1 Se1 86.95(11)
Cl1 Pd1 Se1 178.71(13)
N1 Pd2 P2 177.8(3)
N1 Pd2 Cl2 88.5(3)
P2 Pd2 Cl2 89.33(16)
N1 Pd2 Se2 91.5(3)
P2 Pd2 Se2 90.69(13)
Cl2 Pd2 Se2 179.13(14)
N2 Pd3 P3 177.6(3)
N2 Pd3 Cl3 89.3(3)
P3 Pd3 Cl3 89.61(16)
N2 Pd3 Se3 91.7(3)
P3 Pd3 Se3 89.61(13)
Cl3 Pd3 Se3 172.44(13)
C4 N1 C3 116.3(13)
C4 N1 Pd2 122.5(11)
C3 N1 Pd2 120.4(11)
C14 N2 C15 115.9(11)
C14 N2 Pd3 126.0(9)
C15 N2 Pd3 117.8(9)
C26 N3 C25 117.2(12)
C26 N3 Pd1 119.1(9)
C25 N3 Pd1 123.5(9)
C17 C18 H18A 109.5
C17 C18 H18B 109.5
H18A C18 H18B 109.5
C17 C18 H18C 109.5
H18A C18 H18C 109.5
H18B C18 H18C 109.5
C18 C17 P2 117.9(15)
C18 C17 H17A 107.8
P2 C17 H17A 107.8
C18 C17 H17B 107.8
P2 C17 H17B 107.8
H17A C17 H17B 107.2
C21 C22 H22A 109.5
C21 C22 H22B 109.5
H22A C22 H22B 109.5
C21 C22 H22C 109.5
H22A C22 H22C 109.5
H22B C22 H22C 109.5
C22 C21 P2 119(2)
C22 C21 H21A 107.7
P2 C21 H21A 107.7
C22 C21 H21B 107.7
P2 C21 H21B 107.7
H21A C21 H21B 107.1
C29 C28 P3 106.6(14)
C29 C28 H28A 110.4
P3 C28 H28A 110.4
C29 C28 H28B 110.4
P3 C28 H28B 110.4
H28A C28 H28B 108.6
C31 C30 P3 122.3(17)
C31 C30 H30A 106.8
P3 C30 H30A 106.8
C31 C30 H30B 106.8
P3 C30 H30B 106.8
H30A C30 H30B 106.6
C33 C32 P3 117.0(15)
C33 C32 H32A 108.0
P3 C32 H32A 108.0
C33 C32 H32B 108.0
P3 C32 H32B 108.0
H32A C32 H32B 107.3
C32 C33 H33A 109.5
C32 C33 H33B 109.5
H33A C33 H33B 109.5
C32 C33 H33C 109.5
H33A C33 H33C 109.5
H33B C33 H33C 109.5
C20 C19 P2 98.2(15)
C20 C19 H19A 112.1
P2 C19 H19A 112.1
C20 C19 H19B 112.1
P2 C19 H19B 112.1
H19A C19 H19B 109.8
C19 C20 H20A 109.5
C19 C20 H20B 109.5
H20A C20 H20B 109.5
C19 C20 H20C 109.5
H20A C20 H20C 109.5
H20B C20 H20C 109.5
C10 P1 C6 106.6(8)
C10 P1 C8 105.2(8)
C6 P1 C8 104.0(8)
C10 P1 Pd1 114.2(6)
C6 P1 Pd1 113.1(5)
C8 P1 Pd1 112.9(5)
C17 P2 C19 116.4(11)
C17 P2 C21 100.0(11)
C19 P2 C21 99.1(11)
C17 P2 Pd2 113.1(8)
C19 P2 Pd2 121.6(8)
C21 P2 Pd2 101.0(7)
C32 P3 C30 106.2(10)
C32 P3 C28 96.5(9)
C30 P3 C28 103.8(10)
C32 P3 Pd3 110.5(6)
C30 P3 Pd3 120.9(7)
C28 P3 Pd3 115.9(7)

loop_
_geom_bond_atom_site_label_1
_geom_bond_atom_site_label_2
_geom_bond_distance
C1 C2 1.381(17)
C1 C5 1.398(17)
C1 Se1 1.932(14)
C2 C3 1.363(17)
C2 H2 0.9300
C3 N1 1.351(15)
C3 H3 0.9300
C4 N1 1.320(15)
C4 C5 1.353(17)
C4 H4 0.9300
C5 H5 0.9300
C6 C7 1.480(19)
C6 P1 1.823(16)
C6 H6A 0.9700
C6 H6B 0.9700
C7 H7A 0.9600
C7 H7B 0.9600
C7 H7C 0.9600
C8 C9 1.526(19)
C8 P1 1.837(13)
C8 H8A 0.9700
C8 H8B 0.9700
C9 H9A 0.9600
C9 H9B 0.9600
C9 H9C 0.9600
C10 C11 1.521(17)
C10 P1 1.773(14)
C10 H10A 0.9700
C10 H10B 0.9700
C11 H11A 0.9600
C11 H11B 0.9600
C11 H11C 0.9600
C12 C13 1.423(15)
C12 C16 1.427(16)
C12 Se2 1.868(13)
C13 C14 1.368(15)
C13 H13 0.9300
C14 N2 1.321(13)
C14 H14 0.9300
C15 N2 1.334(14)
C15 C16 1.345(16)
C15 H15 0.9300
C16 H16 0.9300
C23 C24 1.361(14)
C23 C27 1.409(15)
C23 Se3 1.860(12)
C24 C25 1.380(16)
C24 H24 0.9300
C25 N3 1.347(13)
C25 H25 0.9300
C26 N3 1.337(14)
C26 C27 1.392(15)
C26 H26 0.9300
C27 H27 0.9300
C29 C28 1.544(15)
C29 H29A 0.9600
C29 H29B 0.9600
C29 H29C 0.9600
C31 C30 1.484(15)
C31 H31A 0.9600
C31 H31B 0.9600
C31 H31C 0.9600
Se1 Pd1 2.4043(18)
Se2 Pd2 2.3965(17)
Se3 Pd3 2.3921(17)
Pd1 N3 2.146(10)
Pd1 P1 2.245(4)
Pd1 Cl1 2.333(4)
Pd2 N1 2.141(11)
Pd2 P2 2.239(5)
Pd2 Cl2 2.323(4)
Pd3 N2 2.140(9)
Pd3 P3 2.226(4)
Pd3 Cl3 2.339(4)
C18 C17 1.48(2)
C18 H18A 0.9600
C18 H18B 0.9600
C18 H18C 0.9600
C17 P2 1.776(18)
C17 H17A 0.9700
C17 H17B 0.9700
C22 C21 1.407(17)
C22 H22A 0.9600
C22 H22B 0.9600
C22 H22C 0.9600
C21 P2 1.909(16)
C21 H21A 0.9700
C21 H21B 0.9700
C28 P3 1.836(17)
C28 H28A 0.9700
C28 H28B 0.9700
C30 P3 1.763(19)
C30 H30A 0.9700
C30 H30B 0.9700
C32 C33 1.503(16)
C32 P3 1.761(19)
C32 H32A 0.9700
C32 H32B 0.9700
C33 H33A 0.9600
C33 H33B 0.9600
C33 H33C 0.9600
C19 C20 1.459(17)
C19 P2 1.91(2)
C19 H19A 0.9700
C19 H19B 0.9700
C20 H20A 0.9600
C20 H20B 0.9600
C20 H20C 0.9600

loop_
_geom_torsion_atom_site_label_1
_geom_torsion_atom_site_label_2
_geom_torsion_atom_site_label_3
_geom_torsion_atom_site_label_4
_geom_torsion
C5 C1 C2 C3 -2(2)
Se1 C1 C2 C3 171.1(11)
C1 C2 C3 N1 1(2)
N1 C4 C5 C1 1(2)
C2 C1 C5 C4 2(2)
Se1 C1 C5 C4 -171.7(9)
C16 C12 C13 C14 -1.0(18)
Se2 C12 C13 C14 176.6(10)
C12 C13 C14 N2 1(2)
N2 C15 C16 C12 -5(2)
C13 C12 C16 C15 2.5(19)
Se2 C12 C16 C15 -175.2(10)
C27 C23 C24 C25 2(2)
Se3 C23 C24 C25 175.9(10)
C23 C24 C25 N3 -1(2)
N3 C26 C27 C23 0(2)
C24 C23 C27 C26 -1(2)
Se3 C23 C27 C26 -174.9(10)
C2 C1 Se1 Pd1 127.2(11)
C5 C1 Se1 Pd1 -59.4(11)
C13 C12 Se2 Pd2 14.2(11)
C16 C12 Se2 Pd2 -168.3(9)
C24 C23 Se3 Pd3 160.6(10)
C27 C23 Se3 Pd3 -25.9(13)
C1 Se1 Pd1 N3 -48.5(6)
C1 Se1 Pd1 P1 133.0(5)
C1 Se1 Pd1 Cl1 -110(5)
C12 Se2 Pd2 N1 53.1(5)
C12 Se2 Pd2 P2 -127.5(4)
C12 Se2 Pd2 Cl2 -37(8)
C23 Se3 Pd3 N2 -48.5(5)
C23 Se3 Pd3 P3 129.5(4)
C23 Se3 Pd3 Cl3 -146.4(10)
C5 C4 N1 C3 -2.5(19)
C5 C4 N1 Pd2 167.3(10)
C2 C3 N1 C4 2(2)
C2 C3 N1 Pd2 -168.3(11)
P2 Pd2 N1 C4 -109(10)
Cl2 Pd2 N1 C4 -125.6(10)
Se2 Pd2 N1 C4 55.3(10)
P2 Pd2 N1 C3 60(10)
Cl2 Pd2 N1 C3 43.8(10)
Se2 Pd2 N1 C3 -135.4(9)
C13 C14 N2 C15 -2.9(19)
C13 C14 N2 Pd3 -177.2(10)
C16 C15 N2 C14 5(2)
C16 C15 N2 Pd3 179.4(11)
P3 Pd3 N2 C14 -163(7)
Cl3 Pd3 N2 C14 133.1(10)
Se3 Pd3 N2 C14 -39.4(10)
P3 Pd3 N2 C15 22(8)
Cl3 Pd3 N2 C15 -41.1(9)
Se3 Pd3 N2 C15 146.4(9)
C27 C26 N3 C25 1.3(18)
C27 C26 N3 Pd1 175.9(9)
C24 C25 N3 C26 -0.8(19)
C24 C25 N3 Pd1 -175.1(10)
P1 Pd1 N3 C26 171(5)
Cl1 Pd1 N3 C26 -39.9(9)
Se1 Pd1 N3 C26 141.2(8)
P1 Pd1 N3 C25 -15(6)
Cl1 Pd1 N3 C25 134.3(10)
Se1 Pd1 N3 C25 -44.6(9)
C11 C10 P1 C6 56.1(16)
C11 C10 P1 C8 -53.9(16)
C11 C10 P1 Pd1 -178.2(12)
C7 C6 P1 C10 74.6(14)
C7 C6 P1 C8 -174.6(12)
C7 C6 P1 Pd1 -51.8(14)
C9 C8 P1 C10 -67.0(14)
C9 C8 P1 C6 -178.9(12)
C9 C8 P1 Pd1 58.1(13)
N3 Pd1 P1 C10 140(5)
Cl1 Pd1 P1 C10 -9.7(7)
Se1 Pd1 P1 C10 169.2(7)
N3 Pd1 P1 C6 -98(5)
Cl1 Pd1 P1 C6 112.5(6)
Se1 Pd1 P1 C6 -68.6(6)
N3 Pd1 P1 C8 20(5)
Cl1 Pd1 P1 C8 -129.7(6)
Se1 Pd1 P1 C8 49.2(6)
C18 C17 P2 C19 -90.6(19)
C18 C17 P2 C21 163.9(18)
C18 C17 P2 Pd2 57.3(18)
C20 C19 P2 C17 58(2)
C20 C19 P2 C21 164(2)
C20 C19 P2 Pd2 -87(2)
C22 C21 P2 C17 66(3)
C22 C21 P2 C19 -53(3)
C22 C21 P2 Pd2 -178(3)
N1 Pd2 P2 C17 21(10)
Cl2 Pd2 P2 C17 38.1(8)
Se2 Pd2 P2 C17 -142.8(7)
N1 Pd2 P2 C19 168(10)
Cl2 Pd2 P2 C19 -175.8(8)
Se2 Pd2 P2 C19 3.3(8)
N1 Pd2 P2 C21 -84(10)
Cl2 Pd2 P2 C21 -67.8(10)
Se2 Pd2 P2 C21 111.3(10)
C33 C32 P3 C30 64.8(18)
C33 C32 P3 C28 171.2(17)
C33 C32 P3 Pd3 -67.9(18)
C31 C30 P3 C32 48(2)
C31 C30 P3 C28 -53(2)
C31 C30 P3 Pd3 174.8(16)
C29 C28 P3 C32 177.3(16)
C29 C28 P3 C30 -74.3(17)
C29 C28 P3 Pd3 60.7(17)
N2 Pd3 P3 C32 -137(7)
Cl3 Pd3 P3 C32 -73.5(9)
Se3 Pd3 P3 C32 99.0(9)
N2 Pd3 P3 C30 98(7)
Cl3 Pd3 P3 C30 161.7(8)
Se3 Pd3 P3 C30 -25.8(8)
N2 Pd3 P3 C28 -29(7)
Cl3 Pd3 P3 C28 34.9(8)
Se3 Pd3 P3 C28 -152.6(8)

loop_
_platon_squeeze_void_nr
_platon_squeeze_void_average_x
_platon_squeeze_void_average_y
_platon_squeeze_void_average_z
_platon_squeeze_void_volume
_platon_squeeze_void_count_electrons
_platon_squeeze_void_content
1 0.545 0.147 0.882 19 6 ' '
2 0.045 0.353 0.382 19 6 ' '
3 0.955 0.647 0.618 19 6 ' '
4 0.455 0.853 0.118 19 6 ' '
